data_7250228
loop_
_publ_author_name
'Khachatryan, Emma A.'
'Sahakyan, Lusine Yu.'
'Tovmasyan, Anna S.'
'Melikyan, Gagik S.'
'Panosyan, Henrik A.'
'Mkrtchyan, Anna F.'
'Shibata, Norio'
'Malkov, Andrei V.'
'Saghyan, Ashot S.'

_publ_section_title
;
 Sequential Michael addition, cross-coupling and [3 + 2] cycloaddition
 reactions within the coordination sphere of chiral Ni(ii) Schiff base
 complexes derived from dehydroamino acids: pathways to the asymmetric
 synthesis of structurally diverse O-substituted serine and threonine
 analogs
;
_journal_issue 14
_journal_name_full 'RSC Advances'
_journal_page_first 10558
_journal_page_last 10564
_journal_paper_doi 10.1039/D5RA00910C
_journal_volume 15
_journal_year 2025
_chemical_absolute_configuration rmad
_chemical_formula_moiety 'C32 H31 N3 Ni O4, C2 H6 O, H2 O'
_chemical_formula_sum 'C34 H39 N3 Ni O6'
_chemical_formula_weight 644.39
_space_group_crystal_system monoclinic
_space_group_IT_number 4
_space_group_name_Hall 'P 2yb'
_space_group_name_H-M_alt 'P 1 21 1'
_atom_sites_solution_hydrogens mixed
_atom_sites_solution_primary dual
_audit_creation_method SHELXL-2019/3
_audit_update_record
;
2024-10-31 deposited with the CCDC.	2025-03-27 downloaded from the CCDC.
;
_cell_angle_alpha 90
_cell_angle_beta 95.5650(10)
_cell_angle_gamma 90
_cell_formula_units_Z 2
_cell_length_a 9.41050(10)
_cell_length_b 11.87270(10)
_cell_length_c 14.0699(2)
_cell_measurement_reflns_used 42074
_cell_measurement_temperature 100(2)
_cell_measurement_theta_max 31.0690
_cell_measurement_theta_min 2.7240
_cell_volume 1564.59(3)
_computing_cell_refinement 'CrysAlisPro 1.171.43.92a (Rigaku OD, 2023)'
_computing_data_collection 'CrysAlisPro 1.171.43.92a (Rigaku OD, 2023)'
_computing_data_reduction 'CrysAlisPro 1.171.43.92a (Rigaku OD, 2023)'
_computing_molecular_graphics 'ORTEP-3 (Ferrugia, 2012)'
_computing_publication_material 'enCIFer version 1.7 (Allen et al., 2004)'
_computing_structure_refinement 'SHELXL-2019/2 (Sheldrick, 2015)'
_computing_structure_solution 'SHELXT (Sheldrick, 2015)'
_diffrn_ambient_environment N~2~
_diffrn_ambient_temperature 100(2)
_diffrn_detector 'Hybrid Pixel Array Detector'
_diffrn_detector_area_resol_mean 10.0000
_diffrn_detector_type HyPix
_diffrn_measured_fraction_theta_full 1.000
_diffrn_measured_fraction_theta_max 0.882
_diffrn_measurement_device 'four-circle diffractometer'
_diffrn_measurement_device_type 'XtaLAB Synergy, Dualflex, HyPix'
_diffrn_radiation_monochromator mirror
_diffrn_radiation_probe x-ray
_diffrn_radiation_type 'Mo K\a'
_diffrn_radiation_wavelength 0.71073
_diffrn_reflns_av_R_equivalents 0.0258
_diffrn_reflns_av_unetI/netI 0.0171
_diffrn_reflns_Laue_measured_fraction_full 1.000
_diffrn_reflns_Laue_measured_fraction_max 0.882
_diffrn_reflns_limit_h_max 12
_diffrn_reflns_limit_h_min -13
_diffrn_reflns_limit_k_max 15
_diffrn_reflns_limit_k_min -16
_diffrn_reflns_limit_l_max 18
_diffrn_reflns_limit_l_min -19
_diffrn_reflns_number 46938
_diffrn_reflns_point_group_measured_fraction_full 1.000
_diffrn_reflns_point_group_measured_fraction_max 0.834
_diffrn_reflns_theta_full 25.242
_diffrn_reflns_theta_max 31.067
_diffrn_reflns_theta_min 2.174
_diffrn_source 'micro-focus sealed X-ray tube'
_diffrn_source_type 'PhotonJet (Mo) X-ray Source'
_exptl_absorpt_coefficient_mu 0.670
_exptl_absorpt_correction_T_max 1.00000
_exptl_absorpt_correction_T_min 0.81414
_exptl_absorpt_correction_type multi-scan
_exptl_absorpt_process_details
;
CrysAlisPro 1.171.43.92a (Rigaku Oxford Diffraction, 2023)
Empirical absorption correction using spherical harmonics,
implemented in SCALE3 ABSPACK scaling algorithm.
;
_exptl_crystal_colour red
_exptl_crystal_density_diffrn 1.368
_exptl_crystal_description prism
_exptl_crystal_F_000 680
_exptl_crystal_size_max 0.420
_exptl_crystal_size_mid 0.400
_exptl_crystal_size_min 0.220
_refine_diff_density_max 0.392
_refine_diff_density_min -0.413
_refine_diff_density_rms 0.044
_refine_ls_abs_structure_details
;
 Flack x determined using 3669 quotients [(I+)-(I-)]/[(I+)+(I-)]
 (Parsons, Flack and Wagner, Acta Cryst. B69 (2013) 249-259).
;
_refine_ls_abs_structure_Flack -0.012(2)
_refine_ls_extinction_method none
_refine_ls_goodness_of_fit_ref 1.038
_refine_ls_hydrogen_treatment mixed
_refine_ls_matrix_type full
_refine_ls_number_parameters 406
_refine_ls_number_reflns 8379
_refine_ls_number_restraints 4
_refine_ls_restrained_S_all 1.038
_refine_ls_R_factor_all 0.0229
_refine_ls_R_factor_gt 0.0226
_refine_ls_shift/su_max 0.002
_refine_ls_shift/su_mean 0.000
_refine_ls_structure_factor_coef Fsqd
_refine_ls_weighting_details 'w=1/[\s^2^(Fo^2^)+(0.0345P)^2^+0.3559P] where P=(Fo^2^+2Fc^2^)/3'
_refine_ls_weighting_scheme calc
_refine_ls_wR_factor_gt 0.0581
_refine_ls_wR_factor_ref 0.0583
_reflns_Friedel_coverage 0.814
_reflns_Friedel_fraction_full 1.000
_reflns_Friedel_fraction_max 0.783
_reflns_number_gt 8256
_reflns_number_total 8379
_reflns_threshold_expression 'I > 2\s(I)'
_cod_data_source_file d5ra00910c2.cif
_cod_data_source_block LYS-026_100k_auto
_cod_original_sg_symbol_H-M 'P 21'
_cod_database_code 7250228
_shelx_shelxl_version_number 2019/3
_shelx_space_group_comment
;
The symmetry employed for this shelxl refinement is uniquely defined
by the following loop, which should always be used as a source of
symmetry information in preference to the above space-group names.
They are only intended as comments.
;
_shelx_estimated_absorpt_t_min 0.766
_shelx_estimated_absorpt_t_max 0.867

loop_
_space_group_symop_operation_xyz
'x, y, z'
'-x, y+1/2, -z'

loop_
_atom_site_label
_atom_site_type_symbol
_atom_site_fract_x
_atom_site_fract_y
_atom_site_fract_z
_atom_site_U_iso_or_equiv
_atom_site_adp_type
_atom_site_occupancy
_atom_site_site_symmetry_order
_atom_site_calc_flag
_atom_site_refinement_flags_posn
_atom_site_refinement_flags_adp
_atom_site_refinement_flags_occupancy
_atom_site_disorder_assembly
_atom_site_disorder_group
Ni1 Ni 0.69392(2) 0.61943(2) 0.64077(2) 0.01038(5) Uani 1 1 d . . . . .
C2 C 0.89567(17) 0.79354(14) 0.70068(11) 0.0124(3) Uani 1 1 d . . . . .
C3 C 0.96490(19) 0.89399(14) 0.67738(12) 0.0159(3) Uani 1 1 d . . . . .
H3 H 0.919579 0.942533 0.630050 0.019 Uiso 1 1 calc R U . . .
C4 C 1.09719(19) 0.92320(15) 0.72197(13) 0.0181(3) Uani 1 1 d . . . . .
H4 H 1.140944 0.991539 0.705192 0.022 Uiso 1 1 calc R U . . .
C5 C 1.16707(19) 0.85349(15) 0.79126(13) 0.0177(3) Uani 1 1 d . . . . .
H5 H 1.257051 0.874546 0.822699 0.021 Uiso 1 1 calc R U . . .
C6 C 1.10385(18) 0.75406(14) 0.81329(12) 0.0152(3) Uani 1 1 d . . . . .
H6 H 1.151764 0.706235 0.860134 0.018 Uiso 1 1 calc R U . . .
C7 C 0.96940(17) 0.72041(13) 0.76842(11) 0.0119(3) Uani 1 1 d . . . . .
N8 N 0.76103(15) 0.76516(12) 0.65547(10) 0.0122(3) Uani 1 1 d . . . . .
C9 C 0.66938(19) 0.84587(15) 0.61762(12) 0.0143(3) Uani 1 1 d . . . . .
O10 O 0.67773(16) 0.94856(11) 0.62835(10) 0.0229(3) Uani 1 1 d . . . . .
C11 C 0.91534(15) 0.61015(15) 0.79374(10) 0.0113(3) Uani 1 1 d . . . . .
N12 N 0.80911(15) 0.56206(11) 0.74380(10) 0.0119(3) Uani 1 1 d . . . . .
C13 C 0.75496(18) 0.45135(13) 0.77309(11) 0.0121(3) Uani 1 1 d . . . . .
H13 H 0.837554 0.400847 0.793014 0.015 Uiso 1 1 calc R U . . .
C14 C 0.66189(19) 0.46466(15) 0.85683(12) 0.0153(3) Uani 1 1 d . . . . .
H14 H 0.703353 0.525665 0.900020 0.018 Uiso 1 1 calc R U . . .
O15 O 0.52291(14) 0.49903(12) 0.81656(10) 0.0198(3) Uani 1 1 d . . . . .
C16 C 0.4531(2) 0.57122(18) 0.87866(15) 0.0231(4) Uani 1 1 d . . . . .
H16A H 0.467983 0.541500 0.944619 0.028 Uiso 1 1 calc R U . . .
H16B H 0.349225 0.571030 0.859010 0.028 Uiso 1 1 calc R U . . .
C17 C 0.5064(2) 0.68750(18) 0.87750(14) 0.0227(4) Uani 1 1 d . . . . .
C18 C 0.5455(2) 0.78275(19) 0.87511(14) 0.0254(4) Uani 1 1 d . . . . .
H18 H 0.576684 0.858748 0.873211 0.030 Uiso 1 1 calc R U . . .
C19 C 0.66913(17) 0.40166(14) 0.68524(12) 0.0136(3) Uani 1 1 d . . . . .
O20 O 0.63402(14) 0.47144(10) 0.61697(9) 0.0150(2) Uani 1 1 d . . . . .
O21 O 0.63843(14) 0.30087(10) 0.68239(9) 0.0184(2) Uani 1 1 d . . . . .
C22 C 0.6551(3) 0.35674(18) 0.91430(15) 0.0273(4) Uani 1 1 d . . . . .
H22A H 0.591805 0.367753 0.964846 0.041 Uiso 1 1 calc R U . . .
H22B H 0.751075 0.337306 0.942991 0.041 Uiso 1 1 calc R U . . .
H22C H 0.618217 0.295569 0.872126 0.041 Uiso 1 1 calc R U . . .
C23 C 0.7565(2) 0.69976(19) 0.43382(13) 0.0224(4) Uani 1 1 d . . . . .
C24 C 0.7741(3) 0.8078(2) 0.39918(16) 0.0366(5) Uani 1 1 d . . . . .
H24 H 0.693611 0.852495 0.377516 0.044 Uiso 1 1 calc R U . . .
C25 C 0.9140(4) 0.8501(3) 0.3968(2) 0.0617(11) Uani 1 1 d . . . . .
H25 H 0.928130 0.924700 0.375155 0.074 Uiso 1 1 calc R U . . .
C26 C 1.0320(3) 0.7826(4) 0.4262(2) 0.0663(12) Uani 1 1 d . . . . .
H26 H 1.125721 0.811767 0.424803 0.080 Uiso 1 1 calc R U . . .
C27 C 1.0132(3) 0.6748(3) 0.45689(19) 0.0515(8) Uani 1 1 d . . . . .
H27 H 1.093744 0.628547 0.474831 0.062 Uiso 1 1 calc R U . . .
C28 C 0.8771(2) 0.6333(3) 0.46178(14) 0.0321(5) Uani 1 1 d . . . . .
H28 H 0.864658 0.558919 0.484343 0.039 Uiso 1 1 calc R U . . .
C29 C 0.61022(18) 0.65286(15) 0.44332(11) 0.0155(3) Uani 1 1 d . . . . .
H29A H 0.611747 0.570493 0.432481 0.019 Uiso 1 1 calc R U . . .
H29B H 0.541885 0.686348 0.393247 0.019 Uiso 1 1 calc R U . . .
N30 N 0.55880(15) 0.67543(12) 0.53953(10) 0.0122(3) Uani 1 1 d . . . . .
C31 C 0.53975(17) 0.79863(14) 0.55895(11) 0.0133(3) Uani 1 1 d . . . . .
H31 H 0.524877 0.840156 0.496948 0.016 Uiso 1 1 calc R U . . .
C32 C 0.40296(19) 0.80829(16) 0.61202(14) 0.0205(3) Uani 1 1 d . . . . .
H32A H 0.424042 0.846465 0.674350 0.025 Uiso 1 1 calc R U . . .
H32B H 0.327725 0.851018 0.573344 0.025 Uiso 1 1 calc R U . . .
C33 C 0.35625(19) 0.68668(16) 0.62587(13) 0.0187(3) Uani 1 1 d . . . . .
H33A H 0.399495 0.655864 0.687380 0.022 Uiso 1 1 calc R U . . .
H33B H 0.251033 0.680785 0.623545 0.022 Uiso 1 1 calc R U . . .
C34 C 0.41207(16) 0.62647(18) 0.54203(11) 0.0153(3) Uani 1 1 d . . . . .
H34A H 0.416460 0.544061 0.552644 0.018 Uiso 1 1 calc R U . . .
H34B H 0.351548 0.642202 0.481969 0.018 Uiso 1 1 calc R U . . .
C35 C 0.98767(17) 0.55285(14) 0.88071(12) 0.0132(3) Uani 1 1 d . . . . .
C36 C 0.96741(19) 0.59557(15) 0.97059(12) 0.0179(4) Uani 1 1 d . . . . .
H36 H 0.909871 0.660583 0.975941 0.021 Uiso 1 1 calc R U . . .
C37 C 1.0311(2) 0.54350(19) 1.05276(13) 0.0231(4) Uani 1 1 d . . . . .
H37 H 1.016114 0.572427 1.113945 0.028 Uiso 1 1 calc R U . . .
C38 C 1.1160(2) 0.44967(18) 1.04491(14) 0.0251(4) Uani 1 1 d . . . . .
H38 H 1.158571 0.413563 1.100849 0.030 Uiso 1 1 calc R U . . .
C39 C 1.1393(2) 0.40811(16) 0.95584(15) 0.0232(4) Uani 1 1 d . . . . .
H39 H 1.199316 0.344461 0.950902 0.028 Uiso 1 1 calc R U . . .
C40 C 1.0751(2) 0.45925(15) 0.87320(13) 0.0178(3) Uani 1 1 d . . . . .
H40 H 1.090877 0.430323 0.812163 0.021 Uiso 1 1 calc R U . . .
H41A H 0.746(3) 0.1741(19) 0.7356(19) 0.027 Uiso 1 1 d D U . . .
H41B H 0.750(3) 0.060(2) 0.7188(17) 0.027 Uiso 1 1 d D U . . .
O41 O 0.77229(15) 0.11065(14) 0.76266(9) 0.0234(3) Uani 1 1 d D . . . .
O42 O 0.55849(17) 0.05141(13) 0.87453(11) 0.0285(3) Uani 1 1 d . . . . .
H42 H 0.634348 0.061300 0.848721 0.043 Uiso 1 1 calc R U . . .
C43 C 0.4409(2) 0.09433(17) 0.81376(14) 0.0258(4) Uani 1 1 d . . . . .
H43A H 0.406898 0.036696 0.766026 0.031 Uiso 1 1 calc R U . . .
H43B H 0.470899 0.161656 0.779299 0.031 Uiso 1 1 calc R U . . .
C44 C 0.3227(2) 0.1251(3) 0.87416(15) 0.0330(4) Uani 1 1 d . . . . .
H44A H 0.240693 0.153905 0.833040 0.050 Uiso 1 1 calc R U . . .
H44B H 0.356590 0.183105 0.920418 0.050 Uiso 1 1 calc R U . . .
H44C H 0.293872 0.058093 0.908233 0.050 Uiso 1 1 calc R U . . .

loop_
_atom_site_aniso_label
_atom_site_aniso_U_11
_atom_site_aniso_U_22
_atom_site_aniso_U_33
_atom_site_aniso_U_23
_atom_site_aniso_U_13
_atom_site_aniso_U_12
Ni1 0.01236(9) 0.00792(8) 0.01019(8) -0.00016(7) -0.00227(6) 0.00010(8)
C2 0.0133(7) 0.0113(7) 0.0124(7) -0.0012(6) 0.0009(5) -0.0003(6)
C3 0.0199(8) 0.0118(7) 0.0159(8) 0.0017(6) 0.0017(6) -0.0014(6)
C4 0.0194(8) 0.0145(8) 0.0207(8) -0.0003(6) 0.0033(6) -0.0044(6)
C5 0.0139(7) 0.0185(8) 0.0206(8) -0.0030(6) 0.0007(6) -0.0037(6)
C6 0.0133(7) 0.0150(8) 0.0169(8) -0.0005(6) -0.0002(6) 0.0008(6)
C7 0.0132(7) 0.0098(7) 0.0127(7) -0.0005(5) 0.0012(5) -0.0007(6)
N8 0.0144(6) 0.0101(6) 0.0116(6) 0.0000(5) -0.0015(5) 0.0001(5)
C9 0.0184(8) 0.0113(8) 0.0125(7) 0.0001(6) -0.0014(6) 0.0005(6)
O10 0.0278(7) 0.0102(6) 0.0283(7) -0.0008(5) -0.0095(6) 0.0031(5)
C11 0.0121(6) 0.0111(7) 0.0106(6) -0.0001(6) 0.0001(5) 0.0015(6)
N12 0.0139(6) 0.0097(7) 0.0118(6) -0.0006(5) 0.0003(5) -0.0005(5)
C13 0.0140(7) 0.0078(7) 0.0139(7) 0.0009(5) -0.0018(5) -0.0010(5)
C14 0.0163(8) 0.0156(8) 0.0138(7) 0.0013(6) 0.0006(6) -0.0021(6)
O15 0.0144(6) 0.0250(7) 0.0197(6) -0.0043(5) 0.0009(5) -0.0006(5)
C16 0.0200(9) 0.0277(10) 0.0226(9) -0.0024(7) 0.0073(7) 0.0001(8)
C17 0.0212(9) 0.0294(10) 0.0176(8) -0.0015(7) 0.0024(7) 0.0055(8)
C18 0.0257(9) 0.0268(10) 0.0233(9) -0.0013(8) 0.0007(7) 0.0035(8)
C19 0.0128(7) 0.0127(7) 0.0150(7) -0.0012(6) -0.0004(5) 0.0005(6)
O20 0.0183(6) 0.0111(6) 0.0146(6) 0.0000(4) -0.0043(4) 0.0001(5)
O21 0.0218(6) 0.0104(6) 0.0217(6) -0.0010(5) -0.0040(5) -0.0021(5)
C22 0.0396(11) 0.0206(9) 0.0223(9) 0.0074(7) 0.0066(8) -0.0044(8)
C23 0.0206(9) 0.0343(10) 0.0126(8) -0.0078(7) 0.0036(6) -0.0018(8)
C24 0.0504(14) 0.0407(13) 0.0213(10) -0.0047(9) 0.0159(9) -0.0148(11)
C25 0.088(3) 0.070(2) 0.0325(14) -0.0175(13) 0.0332(15) -0.050(2)
C26 0.0328(14) 0.128(3) 0.0405(15) -0.0385(19) 0.0182(12) -0.0340(19)
C27 0.0208(11) 0.101(3) 0.0339(12) -0.0261(14) 0.0078(9) -0.0061(13)
C28 0.0192(8) 0.0564(16) 0.0204(8) -0.0147(10) 0.0001(6) 0.0069(10)
C29 0.0170(8) 0.0181(8) 0.0111(7) -0.0020(5) -0.0004(6) 0.0032(6)
N30 0.0133(6) 0.0110(7) 0.0118(6) -0.0007(5) -0.0009(5) 0.0013(5)
C31 0.0149(7) 0.0110(7) 0.0134(7) -0.0004(5) -0.0011(5) 0.0034(6)
C32 0.0177(8) 0.0201(8) 0.0244(9) -0.0054(7) 0.0055(6) 0.0021(7)
C33 0.0166(8) 0.0227(9) 0.0170(8) -0.0008(6) 0.0024(6) -0.0013(7)
C34 0.0123(6) 0.0160(7) 0.0170(7) -0.0012(7) -0.0021(5) -0.0008(7)
C35 0.0127(7) 0.0116(7) 0.0144(7) 0.0016(6) -0.0032(5) -0.0021(6)
C36 0.0178(7) 0.0210(10) 0.0142(7) 0.0000(6) -0.0021(6) 0.0004(6)
C37 0.0220(9) 0.0322(10) 0.0142(8) 0.0032(7) -0.0036(6) -0.0053(8)
C38 0.0225(9) 0.0283(10) 0.0227(9) 0.0125(7) -0.0079(7) -0.0045(8)
C39 0.0199(9) 0.0161(8) 0.0318(10) 0.0068(7) -0.0064(7) 0.0014(7)
C40 0.0173(8) 0.0146(8) 0.0207(9) 0.0010(6) -0.0025(6) 0.0007(6)
O41 0.0289(6) 0.0191(7) 0.0210(6) -0.0006(6) -0.0037(5) 0.0044(6)
O42 0.0325(8) 0.0264(7) 0.0271(7) 0.0053(6) 0.0058(6) 0.0033(6)
C43 0.0286(9) 0.0267(11) 0.0219(9) -0.0014(7) 0.0018(7) -0.0060(7)
C44 0.0309(10) 0.0359(11) 0.0328(10) -0.0110(11) 0.0053(8) -0.0023(11)

loop_
_atom_type_symbol
_atom_type_description
_atom_type_scat_dispersion_real
_atom_type_scat_dispersion_imag
_atom_type_scat_source
C C 0.0033 0.0016 'International Tables Vol C Tables 4.2.6.8 and 6.1.1.4'
H H 0.0000 0.0000 'International Tables Vol C Tables 4.2.6.8 and 6.1.1.4'
N N 0.0061 0.0033 'International Tables Vol C Tables 4.2.6.8 and 6.1.1.4'
Ni Ni 0.3393 1.1124 'International Tables Vol C Tables 4.2.6.8 and 6.1.1.4'
O O 0.0106 0.0060 'International Tables Vol C Tables 4.2.6.8 and 6.1.1.4'

loop_
_geom_angle_atom_site_label_1
_geom_angle_atom_site_label_2
_geom_angle_atom_site_label_3
_geom_angle
_geom_angle_site_symmetry_1
_geom_angle_site_symmetry_3
_geom_angle_publ_flag
N8 Ni1 N12 95.11(6) . . ?
N8 Ni1 O20 175.31(6) . . ?
N12 Ni1 O20 86.44(6) . . ?
N8 Ni1 N30 87.34(6) . . ?
N12 Ni1 N30 174.70(6) . . ?
O20 Ni1 N30 91.48(6) . . ?
N8 C2 C3 120.95(15) . . ?
N8 C2 C7 121.24(14) . . ?
C3 C2 C7 117.76(15) . . ?
C4 C3 C2 121.44(16) . . ?
C4 C3 H3 119.3 . . ?
C2 C3 H3 119.3 . . ?
C3 C4 C5 120.75(17) . . ?
C3 C4 H4 119.6 . . ?
C5 C4 H4 119.6 . . ?
C6 C5 C4 118.92(16) . . ?
C6 C5 H5 120.5 . . ?
C4 C5 H5 120.5 . . ?
C5 C6 C7 122.06(16) . . ?
C5 C6 H6 119.0 . . ?
C7 C6 H6 119.0 . . ?
C6 C7 C2 118.97(15) . . ?
C6 C7 C11 117.47(14) . . ?
C2 C7 C11 123.55(14) . . ?
C9 N8 C2 121.20(14) . . ?
C9 N8 Ni1 114.74(11) . . ?
C2 N8 Ni1 124.06(11) . . ?
O10 C9 N8 128.21(17) . . ?
O10 C9 C31 118.23(16) . . ?
N8 C9 C31 113.51(15) . . ?
N12 C11 C7 122.04(14) . . ?
N12 C11 C35 120.39(15) . . ?
C7 C11 C35 117.58(13) . . ?
C11 N12 C13 120.48(14) . . ?
C11 N12 Ni1 128.57(12) . . ?
C13 N12 Ni1 110.64(10) . . ?
N12 C13 C19 106.65(13) . . ?
N12 C13 C14 110.94(13) . . ?
C19 C13 C14 111.26(13) . . ?
N12 C13 H13 109.3 . . ?
C19 C13 H13 109.3 . . ?
C14 C13 H13 109.3 . . ?
O15 C14 C22 111.51(15) . . ?
O15 C14 C13 106.92(13) . . ?
C22 C14 C13 112.09(15) . . ?
O15 C14 H14 108.7 . . ?
C22 C14 H14 108.7 . . ?
C13 C14 H14 108.7 . . ?
C16 O15 C14 112.64(14) . . ?
O15 C16 C17 112.29(16) . . ?
O15 C16 H16A 109.1 . . ?
C17 C16 H16A 109.1 . . ?
O15 C16 H16B 109.1 . . ?
C17 C16 H16B 109.1 . . ?
H16A C16 H16B 107.9 . . ?
C18 C17 C16 177.9(2) . . ?
C17 C18 H18 180.0 . . ?
O21 C19 O20 123.99(16) . . ?
O21 C19 C13 120.38(15) . . ?
O20 C19 C13 115.62(14) . . ?
C19 O20 Ni1 114.90(11) . . ?
C14 C22 H22A 109.5 . . ?
C14 C22 H22B 109.5 . . ?
H22A C22 H22B 109.5 . . ?
C14 C22 H22C 109.5 . . ?
H22A C22 H22C 109.5 . . ?
H22B C22 H22C 109.5 . . ?
C24 C23 C28 119.7(2) . . ?
C24 C23 C29 121.0(2) . . ?
C28 C23 C29 119.2(2) . . ?
C23 C24 C25 118.7(3) . . ?
C23 C24 H24 120.7 . . ?
C25 C24 H24 120.7 . . ?
C26 C25 C24 120.3(3) . . ?
C26 C25 H25 119.9 . . ?
C24 C25 H25 119.9 . . ?
C27 C26 C25 120.5(3) . . ?
C27 C26 H26 119.8 . . ?
C25 C26 H26 119.8 . . ?
C26 C27 C28 119.9(3) . . ?
C26 C27 H27 120.1 . . ?
C28 C27 H27 120.1 . . ?
C27 C28 C23 120.9(3) . . ?
C27 C28 H28 119.5 . . ?
C23 C28 H28 119.5 . . ?
C23 C29 N30 113.02(14) . . ?
C23 C29 H29A 109.0 . . ?
N30 C29 H29A 109.0 . . ?
C23 C29 H29B 109.0 . . ?
N30 C29 H29B 109.0 . . ?
H29A C29 H29B 107.8 . . ?
C34 N30 C31 104.27(13) . . ?
C34 N30 C29 109.19(12) . . ?
C31 N30 C29 113.05(13) . . ?
C34 N30 Ni1 112.96(10) . . ?
C31 N30 Ni1 106.41(10) . . ?
C29 N30 Ni1 110.83(10) . . ?
N30 C31 C9 110.86(13) . . ?
N30 C31 C32 106.16(14) . . ?
C9 C31 C32 111.85(14) . . ?
N30 C31 H31 109.3 . . ?
C9 C31 H31 109.3 . . ?
C32 C31 H31 109.3 . . ?
C33 C32 C31 104.69(14) . . ?
C33 C32 H32A 110.8 . . ?
C31 C32 H32A 110.8 . . ?
C33 C32 H32B 110.8 . . ?
C31 C32 H32B 110.8 . . ?
H32A C32 H32B 108.9 . . ?
C34 C33 C32 102.75(15) . . ?
C34 C33 H33A 111.2 . . ?
C32 C33 H33A 111.2 . . ?
C34 C33 H33B 111.2 . . ?
C32 C33 H33B 111.2 . . ?
H33A C33 H33B 109.1 . . ?
N30 C34 C33 102.97(14) . . ?
N30 C34 H34A 111.2 . . ?
C33 C34 H34A 111.2 . . ?
N30 C34 H34B 111.2 . . ?
C33 C34 H34B 111.2 . . ?
H34A C34 H34B 109.1 . . ?
C40 C35 C36 119.56(16) . . ?
C40 C35 C11 121.55(15) . . ?
C36 C35 C11 118.88(14) . . ?
C35 C36 C37 120.38(17) . . ?
C35 C36 H36 119.8 . . ?
C37 C36 H36 119.8 . . ?
C38 C37 C36 119.79(18) . . ?
C38 C37 H37 120.1 . . ?
C36 C37 H37 120.1 . . ?
C37 C38 C39 120.23(17) . . ?
C37 C38 H38 119.9 . . ?
C39 C38 H38 119.9 . . ?
C38 C39 C40 120.35(18) . . ?
C38 C39 H39 119.8 . . ?
C40 C39 H39 119.8 . . ?
C35 C40 C39 119.67(18) . . ?
C35 C40 H40 120.2 . . ?
C39 C40 H40 120.2 . . ?
H41A O41 H41B 105(2) . . ?
C43 O42 H42 109.5 . . ?
O42 C43 C44 108.69(17) . . ?
O42 C43 H43A 110.0 . . ?
C44 C43 H43A 110.0 . . ?
O42 C43 H43B 110.0 . . ?
C44 C43 H43B 110.0 . . ?
H43A C43 H43B 108.3 . . ?
C43 C44 H44A 109.5 . . ?
C43 C44 H44B 109.5 . . ?
H44A C44 H44B 109.5 . . ?
C43 C44 H44C 109.5 . . ?
H44A C44 H44C 109.5 . . ?
H44B C44 H44C 109.5 . . ?

loop_
_geom_bond_atom_site_label_1
_geom_bond_atom_site_label_2
_geom_bond_distance
_geom_bond_site_symmetry_2
_geom_bond_publ_flag
Ni1 N8 1.8465(14) . ?
Ni1 N12 1.8535(14) . ?
Ni1 O20 1.8656(13) . ?
Ni1 N30 1.9331(14) . ?
C2 N8 1.403(2) . ?
C2 C3 1.413(2) . ?
C2 C7 1.420(2) . ?
C3 C4 1.383(3) . ?
C3 H3 0.9500 . ?
C4 C5 1.394(3) . ?
C4 H4 0.9500 . ?
C5 C6 1.371(2) . ?
C5 H5 0.9500 . ?
C6 C7 1.416(2) . ?
C6 H6 0.9500 . ?
C7 C11 1.461(2) . ?
N8 C9 1.363(2) . ?
C9 O10 1.230(2) . ?
C9 C31 1.513(2) . ?
C11 N12 1.297(2) . ?
C11 C35 1.504(2) . ?
N12 C13 1.483(2) . ?
C13 C19 1.528(2) . ?
C13 C14 1.543(2) . ?
C13 H13 1.0000 . ?
C14 O15 1.433(2) . ?
C14 C22 1.520(2) . ?
C14 H14 1.0000 . ?
O15 C16 1.428(2) . ?
C16 C17 1.469(3) . ?
C16 H16A 0.9900 . ?
C16 H16B 0.9900 . ?
C17 C18 1.191(3) . ?
C18 H18 0.9500 . ?
C19 O21 1.231(2) . ?
C19 O20 1.287(2) . ?
C22 H22A 0.9800 . ?
C22 H22B 0.9800 . ?
C22 H22C 0.9800 . ?
C23 C24 1.388(3) . ?
C23 C28 1.406(3) . ?
C23 C29 1.503(3) . ?
C24 C25 1.413(4) . ?
C24 H24 0.9500 . ?
C25 C26 1.399(6) . ?
C25 H25 0.9500 . ?
C26 C27 1.367(6) . ?
C26 H26 0.9500 . ?
C27 C28 1.380(3) . ?
C27 H27 0.9500 . ?
C28 H28 0.9500 . ?
C29 N30 1.505(2) . ?
C29 H29A 0.9900 . ?
C29 H29B 0.9900 . ?
N30 C34 1.502(2) . ?
N30 C31 1.502(2) . ?
C31 C32 1.554(2) . ?
C31 H31 1.0000 . ?
C32 C33 1.527(3) . ?
C32 H32A 0.9900 . ?
C32 H32B 0.9900 . ?
C33 C34 1.516(2) . ?
C33 H33A 0.9900 . ?
C33 H33B 0.9900 . ?
C34 H34A 0.9900 . ?
C34 H34B 0.9900 . ?
C35 C40 1.393(2) . ?
C35 C36 1.393(2) . ?
C36 C37 1.394(2) . ?
C36 H36 0.9500 . ?
C37 C38 1.382(3) . ?
C37 H37 0.9500 . ?
C38 C39 1.384(3) . ?
C38 H38 0.9500 . ?
C39 C40 1.396(2) . ?
C39 H39 0.9500 . ?
C40 H40 0.9500 . ?
O41 H41A 0.87(2) . ?
O41 H41B 0.88(2) . ?
O42 C43 1.425(3) . ?
O42 H42 0.8400 . ?
C43 C44 1.509(3) . ?
C43 H43A 0.9900 . ?
C43 H43B 0.9900 . ?
C44 H44A 0.9800 . ?
C44 H44B 0.9800 . ?
C44 H44C 0.9800 . ?

loop_
_geom_torsion_atom_site_label_1
_geom_torsion_atom_site_label_2
_geom_torsion_atom_site_label_3
_geom_torsion_atom_site_label_4
_geom_torsion
_geom_torsion_site_symmetry_1
_geom_torsion_site_symmetry_2
_geom_torsion_site_symmetry_3
_geom_torsion_site_symmetry_4
_geom_torsion_publ_flag
N8 C2 C3 C4 179.54(16) . . . . ?
C7 C2 C3 C4 -2.9(2) . . . . ?
C2 C3 C4 C5 0.4(3) . . . . ?
C3 C4 C5 C6 1.3(3) . . . . ?
C4 C5 C6 C7 -0.5(3) . . . . ?
C5 C6 C7 C2 -2.0(2) . . . . ?
C5 C6 C7 C11 176.91(15) . . . . ?
N8 C2 C7 C6 -178.83(14) . . . . ?
C3 C2 C7 C6 3.6(2) . . . . ?
N8 C2 C7 C11 2.3(2) . . . . ?
C3 C2 C7 C11 -175.22(15) . . . . ?
C3 C2 N8 C9 -25.5(2) . . . . ?
C7 C2 N8 C9 157.05(16) . . . . ?
C3 C2 N8 Ni1 153.78(13) . . . . ?
C7 C2 N8 Ni1 -23.7(2) . . . . ?
N12 Ni1 N8 C9 -156.07(12) . . . . ?
N30 Ni1 N8 C9 19.22(12) . . . . ?
N12 Ni1 N8 C2 24.60(13) . . . . ?
N30 Ni1 N8 C2 -160.11(13) . . . . ?
C2 N8 C9 O10 -11.6(3) . . . . ?
Ni1 N8 C9 O10 169.06(16) . . . . ?
C2 N8 C9 C31 171.15(14) . . . . ?
Ni1 N8 C9 C31 -8.20(18) . . . . ?
C6 C7 C11 N12 -165.92(15) . . . . ?
C2 C7 C11 N12 13.0(2) . . . . ?
C6 C7 C11 C35 14.0(2) . . . . ?
C2 C7 C11 C35 -167.15(14) . . . . ?
C7 C11 N12 C13 -178.50(14) . . . . ?
C35 C11 N12 C13 1.6(2) . . . . ?
C7 C11 N12 Ni1 -5.6(2) . . . . ?
C35 C11 N12 Ni1 174.53(11) . . . . ?
N8 Ni1 N12 C11 -10.51(15) . . . . ?
O20 Ni1 N12 C11 165.06(15) . . . . ?
N8 Ni1 N12 C13 162.97(11) . . . . ?
O20 Ni1 N12 C13 -21.46(11) . . . . ?
C11 N12 C13 C19 -161.27(14) . . . . ?
Ni1 N12 C13 C19 24.65(15) . . . . ?
C11 N12 C13 C14 77.42(18) . . . . ?
Ni1 N12 C13 C14 -96.66(13) . . . . ?
N12 C13 C14 O15 80.91(16) . . . . ?
C19 C13 C14 O15 -37.65(18) . . . . ?
N12 C13 C14 C22 -156.60(15) . . . . ?
C19 C13 C14 C22 84.84(18) . . . . ?
C22 C14 O15 C16 89.59(19) . . . . ?
C13 C14 O15 C16 -147.56(15) . . . . ?
C14 O15 C16 C17 78.3(2) . . . . ?
N12 C13 C19 O21 163.88(15) . . . . ?
C14 C13 C19 O21 -75.0(2) . . . . ?
N12 C13 C19 O20 -15.68(19) . . . . ?
C14 C13 C19 O20 105.42(17) . . . . ?
O21 C19 O20 Ni1 179.74(14) . . . . ?
C13 C19 O20 Ni1 -0.72(18) . . . . ?
N12 Ni1 O20 C19 12.92(12) . . . . ?
N30 Ni1 O20 C19 -162.20(12) . . . . ?
C28 C23 C24 C25 -2.7(3) . . . . ?
C29 C23 C24 C25 176.45(19) . . . . ?
C23 C24 C25 C26 1.9(4) . . . . ?
C24 C25 C26 C27 0.4(4) . . . . ?
C25 C26 C27 C28 -2.0(4) . . . . ?
C26 C27 C28 C23 1.2(3) . . . . ?
C24 C23 C28 C27 1.2(3) . . . . ?
C29 C23 C28 C27 -177.98(18) . . . . ?
C24 C23 C29 N30 -90.7(2) . . . . ?
C28 C23 C29 N30 88.5(2) . . . . ?
C23 C29 N30 C34 179.57(16) . . . . ?
C23 C29 N30 C31 64.00(19) . . . . ?
C23 C29 N30 Ni1 -55.37(17) . . . . ?
C34 N30 C31 C9 144.52(13) . . . . ?
C29 N30 C31 C9 -97.00(15) . . . . ?
Ni1 N30 C31 C9 24.89(15) . . . . ?
C34 N30 C31 C32 22.85(16) . . . . ?
C29 N30 C31 C32 141.32(14) . . . . ?
Ni1 N30 C31 C32 -96.79(13) . . . . ?
O10 C9 C31 N30 170.40(16) . . . . ?
N8 C9 C31 N30 -12.0(2) . . . . ?
O10 C9 C31 C32 -71.3(2) . . . . ?
N8 C9 C31 C32 106.25(17) . . . . ?
N30 C31 C32 C33 3.64(18) . . . . ?
C9 C31 C32 C33 -117.41(16) . . . . ?
C31 C32 C33 C34 -28.33(17) . . . . ?
C31 N30 C34 C33 -41.02(16) . . . . ?
C29 N30 C34 C33 -162.10(13) . . . . ?
Ni1 N30 C34 C33 74.09(15) . . . . ?
C32 C33 C34 N30 42.99(17) . . . . ?
N12 C11 C35 C40 72.0(2) . . . . ?
C7 C11 C35 C40 -107.90(18) . . . . ?
N12 C11 C35 C36 -108.66(19) . . . . ?
C7 C11 C35 C36 71.4(2) . . . . ?
C40 C35 C36 C37 -1.6(3) . . . . ?
C11 C35 C36 C37 179.01(16) . . . . ?
C35 C36 C37 C38 0.7(3) . . . . ?
C36 C37 C38 C39 0.7(3) . . . . ?
C37 C38 C39 C40 -1.2(3) . . . . ?
C36 C35 C40 C39 1.1(3) . . . . ?
C11 C35 C40 C39 -179.53(16) . . . . ?
C38 C39 C40 C35 0.3(3) . . . . ?
